data_7227872
loop_
_publ_author_name
'Sun, Ruichen'
'Wang, Tian'
'Zhang, Shaowei'
'Chu, Xiaodan'
'Zhu, Bolin'

_publ_section_title
;
 Synthesis, structures and catalytic activity of cyclometalated rhenium
 complexes
;
_journal_issue 28
_journal_name_full 'RSC Adv.'
_journal_page_first 17063
_journal_paper_doi 10.1039/C6RA28263F
_journal_volume 7
_journal_year 2017
_chemical_formula_moiety 'C26 H16 O4 P Re'
_chemical_formula_sum 'C26 H16 O4 P Re'
_chemical_formula_weight 609.56
_space_group_crystal_system triclinic
_space_group_IT_number 2
_space_group_name_Hall '-P 1'
_space_group_name_H-M_alt 'P -1'
_symmetry_space_group_name_Hall '-P 1'
_symmetry_space_group_name_H-M 'P -1'
_atom_sites_solution_hydrogens geom
_atom_sites_solution_primary direct
_audit_creation_date 2015-10-29
_audit_creation_method
;
Olex2 1.2
(compiled 2014.11.28 svn.r3106 for OlexSys, GUI svn.r4959)
;
_audit_update_record
;
2016-12-05 deposited with the CCDC.
2017-03-14 downloaded from the CCDC.
;
_cell_angle_alpha 64.239(2)
_cell_angle_beta 84.8034(19)
_cell_angle_gamma 74.8834(19)
_cell_formula_units_Z 4
_cell_length_a 11.9989(3)
_cell_length_b 14.4984(3)
_cell_length_c 14.8134(4)
_cell_measurement_reflns_used 11817
_cell_measurement_temperature 173.00(10)
_cell_measurement_theta_max 74.1120
_cell_measurement_theta_min 4.4930
_cell_volume 2239.82(10)
_computing_cell_refinement
;
CrysAlisPro, Agilent Technologies,
Version 1.171.37.35 (release 13-08-2014 CrysAlis171 .NET)
(compiled Aug 13 2014,18:06:01)
;
_computing_data_collection
;
CrysAlisPro, Agilent Technologies,
Version 1.171.37.35 (release 13-08-2014 CrysAlis171 .NET)
(compiled Aug 13 2014,18:06:01)
;
_computing_data_reduction
;
CrysAlisPro, Agilent Technologies,
Version 1.171.37.35 (release 13-08-2014 CrysAlis171 .NET)
(compiled Aug 13 2014,18:06:01)
;
_computing_molecular_graphics 'Olex2 (Dolomanov et al., 2009)'
_computing_publication_material 'Olex2 (Dolomanov et al., 2009)'
_computing_structure_refinement 'ShelXL (Sheldrick, 2008)'
_computing_structure_solution 'ShelXT (Sheldrick, 2008)'
_diffrn_ambient_environment N~2~
_diffrn_ambient_temperature 173.00(10)
_diffrn_detector 'CCD plate'
_diffrn_detector_area_resol_mean 5.2740
_diffrn_detector_type AtlasS2
_diffrn_measured_fraction_theta_full 0.998
_diffrn_measured_fraction_theta_max 0.967
_diffrn_measurement_details
;
#__ type_ start__ end____ width___ exp.time_
  1 omega  -45.00   31.00   1.0000    1.0000
omega____ theta____ kappa____ phi______ frames
    -      -38.5000   38.0000  -30.0000 76

#__ type_ start__ end____ width___ exp.time_
  2 omega  -35.00   -9.00   1.0000    1.0000
omega____ theta____ kappa____ phi______ frames
    -      -38.5000  125.0000  -30.0000 26

#__ type_ start__ end____ width___ exp.time_
  3 omega  -92.00   -4.00   1.0000    1.0000
omega____ theta____ kappa____ phi______ frames
    -      -38.5000  125.0000   30.0000 88

#__ type_ start__ end____ width___ exp.time_
  4 omega -110.00  -23.00   1.0000    1.0000
omega____ theta____ kappa____ phi______ frames
    -      -38.5000  -38.0000 -180.0000 87

#__ type_ start__ end____ width___ exp.time_
  5 omega  -54.00  -22.00   1.0000    1.0000
omega____ theta____ kappa____ phi______ frames
    -      -38.5000  -38.0000   90.0000 32

#__ type_ start__ end____ width___ exp.time_
  6 omega   52.00   97.00   1.0000    1.0000
omega____ theta____ kappa____ phi______ frames
    -       43.1514 -125.0000    0.0000 45

#__ type_ start__ end____ width___ exp.time_
  7 omega   47.00  121.00   1.0000    1.0000
omega____ theta____ kappa____ phi______ frames
    -      106.0351 -125.0000  -30.0000 74

#__ type_ start__ end____ width___ exp.time_
  8 omega  103.00  145.00   1.0000    1.0000
omega____ theta____ kappa____ phi______ frames
    -      106.0351  -15.0000 -150.0000 42

#__ type_ start__ end____ width___ exp.time_
  9 omega  141.00  173.00   1.0000    1.0000
omega____ theta____ kappa____ phi______ frames
    -      106.0351   45.0000 -150.0000 32

#__ type_ start__ end____ width___ exp.time_
 10 omega   96.00  123.00   1.0000    1.0000
omega____ theta____ kappa____ phi______ frames
    -      106.0351  125.0000 -120.0000 27

#__ type_ start__ end____ width___ exp.time_
 11 omega   93.00  137.00   1.0000    1.0000
omega____ theta____ kappa____ phi______ frames
    -      106.0351   45.0000 -150.0000 44

#__ type_ start__ end____ width___ exp.time_
 12 omega   38.00   76.00   1.0000    1.0000
omega____ theta____ kappa____ phi______ frames
    -      106.0351  -30.0000 -180.0000 38

#__ type_ start__ end____ width___ exp.time_
 13 omega   33.00   86.00   1.0000    1.0000
omega____ theta____ kappa____ phi______ frames
    -      106.0351  -30.0000  -90.0000 53

#__ type_ start__ end____ width___ exp.time_
 14 omega   40.00  135.00   1.0000    1.0000
omega____ theta____ kappa____ phi______ frames
    -      106.0351  -77.0000  -30.0000 95

#__ type_ start__ end____ width___ exp.time_
 15 omega   87.00  120.00   1.0000    1.0000
omega____ theta____ kappa____ phi______ frames
    -      106.0351 -125.0000 -180.0000 33

#__ type_ start__ end____ width___ exp.time_
 16 omega   33.00   81.00   1.0000    1.0000
omega____ theta____ kappa____ phi______ frames
    -      106.0351  -30.0000  -30.0000 48

#__ type_ start__ end____ width___ exp.time_
 17 omega   33.00   88.00   1.0000    1.0000
omega____ theta____ kappa____ phi______ frames
    -      106.0351  -30.0000   30.0000 55

#__ type_ start__ end____ width___ exp.time_
 18 omega   34.00   90.00   1.0000    1.0000
omega____ theta____ kappa____ phi______ frames
    -      106.0351  -30.0000   90.0000 56

#__ type_ start__ end____ width___ exp.time_
 19 omega   36.00  136.00   1.0000    1.0000
omega____ theta____ kappa____ phi______ frames
    -      106.0351  -77.0000  120.0000 100

#__ type_ start__ end____ width___ exp.time_
 20 omega   31.00   96.00   1.0000    1.0000
omega____ theta____ kappa____ phi______ frames
    -      106.0351  -15.0000 -150.0000 65
;
_diffrn_measurement_device 'four-circle diffractometer'
_diffrn_measurement_device_type 'SuperNova, Dual, Cu at zero, AtlasS2'
_diffrn_measurement_method '\w scans'
_diffrn_orient_matrix_UB_11 -0.1087996000
_diffrn_orient_matrix_UB_12 0.0756831000
_diffrn_orient_matrix_UB_13 0.0151975000
_diffrn_orient_matrix_UB_21 -0.0324852000
_diffrn_orient_matrix_UB_22 0.0468753000
_diffrn_orient_matrix_UB_23 -0.1121936000
_diffrn_orient_matrix_UB_31 -0.0693320000
_diffrn_orient_matrix_UB_32 -0.0830548000
_diffrn_orient_matrix_UB_33 0.0229149000
_diffrn_radiation_monochromator mirror
_diffrn_radiation_probe x-ray
_diffrn_radiation_type CuK\a
_diffrn_radiation_wavelength 1.54184
_diffrn_reflns_av_R_equivalents 0.0273
_diffrn_reflns_av_unetI/netI 0.0353
_diffrn_reflns_Laue_measured_fraction_full 0.998
_diffrn_reflns_Laue_measured_fraction_max 0.967
_diffrn_reflns_limit_h_max 9
_diffrn_reflns_limit_h_min -14
_diffrn_reflns_limit_k_max 16
_diffrn_reflns_limit_k_min -18
_diffrn_reflns_limit_l_max 17
_diffrn_reflns_limit_l_min -18
_diffrn_reflns_number 16330
_diffrn_reflns_point_group_measured_fraction_full 0.998
_diffrn_reflns_point_group_measured_fraction_max 0.967
_diffrn_reflns_theta_full 67.684
_diffrn_reflns_theta_max 74.364
_diffrn_reflns_theta_min 3.314
_diffrn_source 'sealed X-ray tube'
_diffrn_source_type 'SuperNova (Cu) X-ray Source'
_exptl_absorpt_coefficient_mu 11.544
_exptl_absorpt_correction_T_max 1.00000
_exptl_absorpt_correction_T_min 0.40918
_exptl_absorpt_correction_type multi-scan
_exptl_absorpt_process_details
;
CrysAlisPro, Agilent Technologies,
Version 1.171.37.35 (release 13-08-2014 CrysAlis171 .NET)
(compiled Aug 13 2014,18:06:01)
Empirical absorption correction using spherical harmonics,
 implemented in SCALE3 ABSPACK scaling algorithm.
;
_exptl_crystal_colour colourless
_exptl_crystal_colour_primary colourless
_exptl_crystal_density_diffrn 1.808
_exptl_crystal_description block
_exptl_crystal_F_000 1176
_exptl_crystal_size_max 0.2
_exptl_crystal_size_mid 0.18
_exptl_crystal_size_min 0.15
_refine_diff_density_max 1.880
_refine_diff_density_min -0.991
_refine_diff_density_rms 0.125
_refine_ls_extinction_method none
_refine_ls_goodness_of_fit_ref 1.061
_refine_ls_hydrogen_treatment constr
_refine_ls_matrix_type full
_refine_ls_number_parameters 577
_refine_ls_number_reflns 8839
_refine_ls_number_restraints 0
_refine_ls_restrained_S_all 1.061
_refine_ls_R_factor_all 0.0313
_refine_ls_R_factor_gt 0.0294
_refine_ls_shift/su_max 0.002
_refine_ls_shift/su_mean 0.000
_refine_ls_structure_factor_coef Fsqd
_refine_ls_weighting_details 'w=1/[\s^2^(Fo^2^)+(0.0443P)^2^+1.6094P] where P=(Fo^2^+2Fc^2^)/3'
_refine_ls_weighting_scheme calc
_refine_ls_wR_factor_gt 0.0764
_refine_ls_wR_factor_ref 0.0780
_reflns_Friedel_coverage 0.000
_reflns_number_gt 8300
_reflns_number_total 8839
_reflns_threshold_expression 'I > 2\s(I)'
_cod_data_source_file c6ra28263f1.cif
_cod_data_source_block a151027b
_cod_database_code 7227872
_shelx_space_group_comment
;
The symmetry employed for this shelxl refinement is uniquely defined
by the following loop, which should always be used as a source of
symmetry information in preference to the above space-group names.
They are only intended as comments.
;
_reflns_odcompleteness_completeness 99.99
_reflns_odcompleteness_iscentric 1
_reflns_odcompleteness_theta 66.97
_olex2_refinement_description
;
1. Fixed Uiso
 At 1.2 times of:
  All C(H) groups
2.a Aromatic/amide H refined with riding coordinates:
 C4(H4), C5(H5), C6(H6), C8(H8), C9(H9), C10(H10), C12(H12), C13(H13),
 C14(H14), C15(H15), C16(H16), C18(H18), C19(H19), C20(H20), C21(H21), C22(H22),
  C30(H30), C31(H31), C32(H32), C34(H34), C35(H35), C36(H36), C38(H38),
 C39(H39), C40(H40), C41(H41), C42(H42), C44(H44), C45(H45), C46(H46), C47(H47),
  C48(H48)
;
_shelx_shelxl_version_number 2014/7
_olex2_date_sample_data_collection 2015-10-27
_olex2_submission_special_instructions 'No special instructions were received'

loop_
_space_group_symop_operation_xyz
'x, y, z'
'-x, -y, -z'

loop_
_atom_site_label
_atom_site_type_symbol
_atom_site_fract_x
_atom_site_fract_y
_atom_site_fract_z
_atom_site_U_iso_or_equiv
_atom_site_adp_type
_atom_site_occupancy
_atom_site_site_symmetry_order
_atom_site_calc_flag
_atom_site_refinement_flags_posn
Re1 Re 0.89114(2) 0.60547(2) 0.81633(2) 0.01846(6) Uani 1 1 d .
P1 P 0.95146(7) 0.74102(7) 0.66680(6) 0.01844(17) Uani 1 1 d .
O1 O 0.7826(3) 0.5122(3) 0.7012(2) 0.0492(9) Uani 1 1 d .
O2 O 0.7829(3) 0.4666(3) 1.0088(2) 0.0417(7) Uani 1 1 d .
O3 O 1.1249(3) 0.4388(3) 0.8514(3) 0.0503(9) Uani 1 1 d .
O4 O 0.9569(3) 0.7155(3) 0.9375(2) 0.0388(7) Uani 1 1 d .
C1 C 0.8200(3) 0.8451(3) 0.6214(2) 0.0196(7) Uani 1 1 d .
C2 C 0.7241(3) 0.8294(3) 0.6844(3) 0.0189(6) Uani 1 1 d .
C3 C 0.7304(3) 0.7338(3) 0.7742(3) 0.0187(7) Uani 1 1 d .
C4 C 0.6311(3) 0.7277(3) 0.8296(3) 0.0248(7) Uani 1 1 d .
H4 H 0.6318 0.6669 0.8884 0.030 Uiso 1 1 calc R
C5 C 0.5286(3) 0.8098(3) 0.8012(3) 0.0293(8) Uani 1 1 d .
H5 H 0.4651 0.8028 0.8424 0.035 Uiso 1 1 calc R
C6 C 0.5216(3) 0.8987(3) 0.7143(3) 0.0277(8) Uani 1 1 d .
H6 H 0.4531 0.9513 0.6953 0.033 Uiso 1 1 calc R
C7 C 0.6193(3) 0.9110(3) 0.6525(3) 0.0226(7) Uani 1 1 d .
C8 C 0.6159(3) 1.0017(3) 0.5611(3) 0.0285(8) Uani 1 1 d .
H8 H 0.5481 1.0550 0.5410 0.034 Uiso 1 1 calc R
C9 C 0.7094(4) 1.0129(3) 0.5019(3) 0.0297(8) Uani 1 1 d .
H9 H 0.7048 1.0729 0.4416 0.036 Uiso 1 1 calc R
C10 C 0.8132(3) 0.9335(3) 0.5318(3) 0.0269(8) Uani 1 1 d .
H10 H 0.8771 0.9408 0.4911 0.032 Uiso 1 1 calc R
C11 C 1.0100(3) 0.7238(3) 0.5552(3) 0.0232(7) Uani 1 1 d .
C12 C 0.9752(4) 0.6562(4) 0.5275(3) 0.0380(10) Uani 1 1 d .
H12 H 0.9269 0.6150 0.5688 0.046 Uiso 1 1 calc R
C13 C 1.0113(5) 0.6487(4) 0.4386(4) 0.0501(12) Uani 1 1 d .
H13 H 0.9872 0.6026 0.4211 0.060 Uiso 1 1 calc R
C14 C 1.0822(4) 0.7089(4) 0.3767(3) 0.0416(11) Uani 1 1 d .
H14 H 1.1064 0.7037 0.3173 0.050 Uiso 1 1 calc R
C15 C 1.1173(3) 0.7772(3) 0.4033(3) 0.0329(9) Uani 1 1 d .
H15 H 1.1646 0.8190 0.3611 0.039 Uiso 1 1 calc R
C16 C 1.0827(3) 0.7842(3) 0.4927(3) 0.0288(8) Uani 1 1 d .
H16 H 1.1081 0.8294 0.5107 0.035 Uiso 1 1 calc R
C17 C 1.0533(3) 0.7978(3) 0.6981(3) 0.0206(7) Uani 1 1 d .
C18 C 1.1604(3) 0.7313(3) 0.7415(3) 0.0282(8) Uani 1 1 d .
H18 H 1.1809 0.6625 0.7473 0.034 Uiso 1 1 calc R
C19 C 1.2355(3) 0.7673(3) 0.7754(3) 0.0331(9) Uani 1 1 d .
H19 H 1.3071 0.7229 0.8031 0.040 Uiso 1 1 calc R
C20 C 1.2055(3) 0.8688(3) 0.7688(3) 0.0324(9) Uani 1 1 d .
H20 H 1.2560 0.8921 0.7933 0.039 Uiso 1 1 calc R
C21 C 1.0998(3) 0.9360(3) 0.7253(3) 0.0303(8) Uani 1 1 d .
H21 H 1.0798 1.0047 0.7199 0.036 Uiso 1 1 calc R
C22 C 1.0238(3) 0.9005(3) 0.6899(3) 0.0238(7) Uani 1 1 d .
H22 H 0.9532 0.9455 0.6607 0.029 Uiso 1 1 calc R
C23 C 0.8235(4) 0.5465(3) 0.7420(3) 0.0276(8) Uani 1 1 d .
C24 C 0.8231(3) 0.5170(3) 0.9383(3) 0.0264(8) Uani 1 1 d .
C25 C 1.0397(3) 0.4997(3) 0.8393(3) 0.0296(8) Uani 1 1 d .
C26 C 0.9360(3) 0.6750(3) 0.8935(3) 0.0230(7) Uani 1 1 d .
Re2 Re 0.47694(2) 0.38878(2) 0.76370(2) 0.02079(6) Uani 1 1 d .
P2 P 0.48836(7) 0.23598(7) 0.73276(6) 0.01743(16) Uani 1 1 d .
O5 O 0.4902(3) 0.5545(3) 0.8390(3) 0.0510(9) Uani 1 1 d .
O6 O 0.6213(3) 0.4800(2) 0.5732(2) 0.0376(7) Uani 1 1 d .
O7 O 0.2474(3) 0.5196(3) 0.6419(3) 0.0472(8) Uani 1 1 d .
O8 O 0.3557(4) 0.2730(3) 0.9615(2) 0.0555(10) Uani 1 1 d .
C27 C 0.6299(3) 0.1517(3) 0.7814(2) 0.0204(7) Uani 1 1 d .
C28 C 0.6930(3) 0.1890(3) 0.8297(2) 0.0199(7) Uani 1 1 d .
C29 C 0.6448(3) 0.2867(3) 0.8390(3) 0.0235(7) Uani 1 1 d .
C30 C 0.7123(4) 0.3115(3) 0.8917(3) 0.0336(9) Uani 1 1 d .
H30 H 0.6828 0.3722 0.9017 0.040 Uiso 1 1 calc R
C31 C 0.8238(4) 0.2494(4) 0.9312(3) 0.0380(10) Uani 1 1 d .
H31 H 0.8656 0.2703 0.9657 0.046 Uiso 1 1 calc R
C32 C 0.8704(3) 0.1597(3) 0.9192(3) 0.0323(9) Uani 1 1 d .
H32 H 0.9448 0.1206 0.9436 0.039 Uiso 1 1 calc R
C33 C 0.8060(3) 0.1254(3) 0.8695(3) 0.0246(7) Uani 1 1 d .
C34 C 0.8483(3) 0.0292(3) 0.8599(3) 0.0315(9) Uani 1 1 d .
H34 H 0.9217 -0.0119 0.8854 0.038 Uiso 1 1 calc R
C35 C 0.7846(3) -0.0048(3) 0.8144(3) 0.0320(9) Uani 1 1 d .
H35 H 0.8137 -0.0690 0.8105 0.038 Uiso 1 1 calc R
C36 C 0.6742(3) 0.0582(3) 0.7732(3) 0.0249(7) Uani 1 1 d .
H36 H 0.6313 0.0363 0.7405 0.030 Uiso 1 1 calc R
C37 C 0.3812(3) 0.1616(3) 0.7976(3) 0.0212(7) Uani 1 1 d .
C38 C 0.4094(4) 0.0538(3) 0.8606(3) 0.0288(8) Uani 1 1 d .
H38 H 0.4864 0.0164 0.8741 0.035 Uiso 1 1 calc R
C39 C 0.3219(4) 0.0025(3) 0.9031(3) 0.0362(9) Uani 1 1 d .
H39 H 0.3405 -0.0696 0.9447 0.043 Uiso 1 1 calc R
C40 C 0.2080(4) 0.0576(4) 0.8840(3) 0.0392(10) Uani 1 1 d .
H40 H 0.1501 0.0223 0.9121 0.047 Uiso 1 1 calc R
C41 C 0.1789(4) 0.1649(4) 0.8234(3) 0.0409(10) Uani 1 1 d .
H41 H 0.1017 0.2018 0.8111 0.049 Uiso 1 1 calc R
C42 C 0.2649(3) 0.2175(4) 0.7810(3) 0.0341(9) Uani 1 1 d .
H42 H 0.2455 0.2900 0.7414 0.041 Uiso 1 1 calc R
C43 C 0.4815(3) 0.2497(3) 0.6050(2) 0.0203(7) Uani 1 1 d .
C44 C 0.5739(3) 0.2736(3) 0.5427(3) 0.0245(7) Uani 1 1 d .
H44 H 0.6383 0.2809 0.5670 0.029 Uiso 1 1 calc R
C45 C 0.5703(4) 0.2866(3) 0.4441(3) 0.0306(8) Uani 1 1 d .
H45 H 0.6325 0.3022 0.4030 0.037 Uiso 1 1 calc R
C46 C 0.4747(4) 0.2766(3) 0.4069(3) 0.0340(9) Uani 1 1 d .
H46 H 0.4728 0.2848 0.3412 0.041 Uiso 1 1 calc R
C47 C 0.3815(4) 0.2543(3) 0.4681(3) 0.0336(9) Uani 1 1 d .
H47 H 0.3165 0.2489 0.4428 0.040 Uiso 1 1 calc R
C48 C 0.3846(3) 0.2402(3) 0.5665(3) 0.0268(8) Uani 1 1 d .
H48 H 0.3222 0.2243 0.6072 0.032 Uiso 1 1 calc R
C49 C 0.4852(4) 0.4951(3) 0.8094(3) 0.0338(9) Uani 1 1 d .
C50 C 0.5685(3) 0.4483(3) 0.6416(3) 0.0254(7) Uani 1 1 d .
C51 C 0.3304(4) 0.4721(3) 0.6874(3) 0.0306(8) Uani 1 1 d .
C52 C 0.3991(4) 0.3162(3) 0.8903(3) 0.0318(9) Uani 1 1 d .

loop_
_atom_site_aniso_label
_atom_site_aniso_U_11
_atom_site_aniso_U_22
_atom_site_aniso_U_33
_atom_site_aniso_U_23
_atom_site_aniso_U_13
_atom_site_aniso_U_12
Re1 0.02003(9) 0.01691(9) 0.01507(8) -0.00431(6) -0.00266(6) -0.00258(6)
P1 0.0180(4) 0.0174(4) 0.0168(4) -0.0057(3) -0.0016(3) -0.0015(3)
O1 0.070(2) 0.052(2) 0.0364(17) -0.0180(16) 0.0012(16) -0.0344(18)
O2 0.0499(19) 0.0412(18) 0.0272(15) -0.0049(14) 0.0039(13) -0.0189(15)
O3 0.0377(18) 0.0394(18) 0.047(2) -0.0069(15) 0.0031(14) 0.0117(15)
O4 0.0479(18) 0.0445(18) 0.0311(15) -0.0182(14) -0.0062(13) -0.0165(15)
C1 0.0198(16) 0.0186(16) 0.0179(15) -0.0077(13) -0.0060(12) 0.0011(13)
C2 0.0191(16) 0.0201(17) 0.0210(16) -0.0133(14) -0.0042(12) -0.0008(13)
C3 0.0170(15) 0.0242(17) 0.0179(15) -0.0124(14) -0.0031(12) -0.0027(13)
C4 0.0280(18) 0.0297(19) 0.0212(17) -0.0138(15) 0.0016(14) -0.0092(15)
C5 0.0213(17) 0.042(2) 0.033(2) -0.0259(18) 0.0034(15) -0.0039(16)
C6 0.0202(17) 0.033(2) 0.036(2) -0.0229(18) -0.0038(15) 0.0000(15)
C7 0.0230(17) 0.0218(17) 0.0271(18) -0.0157(15) -0.0064(14) -0.0005(14)
C8 0.0289(19) 0.0232(18) 0.0304(19) -0.0129(16) -0.0107(15) 0.0049(15)
C9 0.036(2) 0.0191(18) 0.0246(18) -0.0037(15) -0.0081(16) 0.0008(15)
C10 0.0284(19) 0.0228(18) 0.0219(17) -0.0048(15) -0.0020(14) -0.0019(15)
C11 0.0218(17) 0.0203(17) 0.0179(16) -0.0038(14) -0.0033(13) 0.0034(14)
C12 0.052(3) 0.037(2) 0.030(2) -0.0153(18) 0.0105(19) -0.020(2)
C13 0.076(4) 0.053(3) 0.037(2) -0.029(2) 0.012(2) -0.026(3)
C14 0.046(3) 0.052(3) 0.0226(19) -0.018(2) 0.0058(18) -0.003(2)
C15 0.0270(19) 0.039(2) 0.0222(18) -0.0061(17) 0.0031(15) -0.0036(17)
C16 0.0255(18) 0.031(2) 0.0262(18) -0.0099(16) 0.0002(14) -0.0048(15)
C17 0.0193(16) 0.0234(17) 0.0185(15) -0.0081(13) 0.0023(12) -0.0064(13)
C18 0.0282(19) 0.0217(18) 0.032(2) -0.0114(16) -0.0045(15) -0.0006(15)
C19 0.0235(19) 0.036(2) 0.038(2) -0.0152(18) -0.0062(16) -0.0026(16)
C20 0.028(2) 0.040(2) 0.037(2) -0.0219(19) -0.0008(16) -0.0118(17)
C21 0.032(2) 0.029(2) 0.034(2) -0.0166(17) 0.0036(16) -0.0089(16)
C22 0.0226(17) 0.0197(17) 0.0256(17) -0.0076(14) -0.0005(14) -0.0028(14)
C23 0.037(2) 0.0261(19) 0.0235(18) -0.0098(15) -0.0020(15) -0.0141(17)
C24 0.0303(19) 0.0232(18) 0.0196(18) -0.0035(15) -0.0003(14) -0.0062(15)
C25 0.032(2) 0.027(2) 0.0223(18) -0.0046(15) 0.0031(15) -0.0057(17)
C26 0.0245(17) 0.0237(18) 0.0189(16) -0.0049(14) -0.0059(13) -0.0081(14)
Re2 0.02609(9) 0.01745(9) 0.01837(9) -0.00871(7) -0.00349(6) -0.00138(6)
P2 0.0188(4) 0.0183(4) 0.0152(4) -0.0074(3) -0.0022(3) -0.0032(3)
O5 0.072(2) 0.0364(18) 0.053(2) -0.0280(16) -0.0080(18) -0.0084(17)
O6 0.0459(18) 0.0345(16) 0.0338(16) -0.0147(13) 0.0059(13) -0.0136(14)
O7 0.0333(16) 0.0451(19) 0.0450(18) -0.0120(15) -0.0117(14) 0.0110(14)
O8 0.078(3) 0.069(2) 0.0269(17) -0.0233(17) 0.0160(17) -0.030(2)
C27 0.0189(16) 0.0210(17) 0.0173(15) -0.0054(13) -0.0027(12) -0.0021(13)
C28 0.0217(16) 0.0198(16) 0.0143(15) -0.0025(13) -0.0015(12) -0.0068(13)
C29 0.0300(19) 0.0216(17) 0.0172(16) -0.0051(14) -0.0032(14) -0.0082(15)
C30 0.044(2) 0.025(2) 0.032(2) -0.0080(16) -0.0126(18) -0.0102(17)
C31 0.042(2) 0.038(2) 0.035(2) -0.0098(19) -0.0161(19) -0.016(2)
C32 0.0234(18) 0.038(2) 0.0249(19) -0.0003(16) -0.0088(15) -0.0109(17)
C33 0.0229(17) 0.0291(19) 0.0147(15) -0.0024(14) -0.0013(13) -0.0071(15)
C34 0.0244(18) 0.035(2) 0.0228(18) -0.0070(16) -0.0023(14) 0.0048(16)
C35 0.032(2) 0.029(2) 0.0274(19) -0.0115(16) 0.0002(15) 0.0043(16)
C36 0.0263(18) 0.0242(18) 0.0230(17) -0.0106(15) 0.0007(14) -0.0035(15)
C37 0.0254(17) 0.0221(17) 0.0179(15) -0.0083(14) 0.0035(13) -0.0101(14)
C38 0.034(2) 0.027(2) 0.0222(18) -0.0094(15) 0.0027(15) -0.0056(16)
C39 0.050(3) 0.029(2) 0.027(2) -0.0085(17) 0.0088(18) -0.0155(19)
C40 0.038(2) 0.048(3) 0.033(2) -0.014(2) 0.0139(18) -0.023(2)
C41 0.028(2) 0.049(3) 0.039(2) -0.013(2) 0.0035(18) -0.0104(19)
C42 0.028(2) 0.035(2) 0.032(2) -0.0076(17) 0.0000(16) -0.0066(17)
C43 0.0264(17) 0.0159(16) 0.0181(16) -0.0086(13) -0.0028(13) -0.0010(13)
C44 0.0289(18) 0.0224(18) 0.0221(17) -0.0101(14) -0.0015(14) -0.0047(14)
C45 0.047(2) 0.0203(18) 0.0201(17) -0.0079(15) 0.0066(16) -0.0051(16)
C46 0.059(3) 0.0240(19) 0.0164(17) -0.0106(15) -0.0100(17) 0.0014(18)
C47 0.040(2) 0.031(2) 0.030(2) -0.0162(17) -0.0144(17) 0.0015(17)
C48 0.0281(18) 0.0278(19) 0.0266(18) -0.0140(16) -0.0046(15) -0.0041(15)
C49 0.048(2) 0.0219(19) 0.033(2) -0.0140(17) -0.0056(18) -0.0052(17)
C50 0.0313(19) 0.0187(17) 0.0251(18) -0.0090(15) -0.0035(15) -0.0037(15)
C51 0.034(2) 0.030(2) 0.0259(19) -0.0136(17) 0.0013(16) -0.0025(17)
C52 0.046(2) 0.032(2) 0.0195(18) -0.0142(16) 0.0013(16) -0.0071(18)

loop_
_atom_type_symbol
_atom_type_description
_atom_type_scat_dispersion_real
_atom_type_scat_dispersion_imag
_atom_type_scat_source
C C 0.0181 0.0091 'International Tables Vol C Tables 4.2.6.8 and 6.1.1.4'
H H 0.0000 0.0000 'International Tables Vol C Tables 4.2.6.8 and 6.1.1.4'
O O 0.0492 0.0322 'International Tables Vol C Tables 4.2.6.8 and 6.1.1.4'
P P 0.2955 0.4335 'International Tables Vol C Tables 4.2.6.8 and 6.1.1.4'
Re Re -5.2083 5.8923 'International Tables Vol C Tables 4.2.6.8 and 6.1.1.4'

loop_
_geom_angle_atom_site_label_1
_geom_angle_atom_site_label_2
_geom_angle_atom_site_label_3
_geom_angle
C3 Re1 P1 79.05(9)
C23 Re1 P1 95.13(11)
C23 Re1 C3 86.37(15)
C23 Re1 C26 171.80(16)
C24 Re1 P1 170.15(12)
C24 Re1 C3 91.99(15)
C24 Re1 C23 88.31(16)
C24 Re1 C25 94.02(16)
C24 Re1 C26 88.59(16)
C25 Re1 P1 95.03(11)
C25 Re1 C3 173.87(14)
C25 Re1 C23 92.63(18)
C25 Re1 C26 95.15(16)
C26 Re1 P1 86.75(10)
C26 Re1 C3 86.16(13)
C1 P1 Re1 103.52(12)
C1 P1 C11 104.19(15)
C1 P1 C17 106.33(16)
C11 P1 Re1 125.14(12)
C17 P1 Re1 111.61(11)
C17 P1 C11 104.53(16)
C2 C1 P1 115.4(2)
C10 C1 P1 122.6(3)
C10 C1 C2 122.0(3)
C1 C2 C3 121.2(3)
C1 C2 C7 117.2(3)
C7 C2 C3 121.5(3)
C2 C3 Re1 120.4(2)
C4 C3 Re1 123.7(3)
C4 C3 C2 115.9(3)
C3 C4 H4 118.5
C3 C4 C5 123.1(4)
C5 C4 H4 118.5
C4 C5 H5 119.6
C6 C5 C4 120.8(4)
C6 C5 H5 119.6
C5 C6 H6 120.1
C5 C6 C7 119.8(3)
C7 C6 H6 120.1
C6 C7 C2 118.8(3)
C8 C7 C2 119.3(3)
C8 C7 C6 121.8(3)
C7 C8 H8 119.2
C9 C8 C7 121.7(3)
C9 C8 H8 119.2
C8 C9 H9 120.1
C8 C9 C10 119.9(4)
C10 C9 H9 120.1
C1 C10 C9 119.9(4)
C1 C10 H10 120.0
C9 C10 H10 120.0
C12 C11 P1 120.1(3)
C12 C11 C16 118.7(4)
C16 C11 P1 121.0(3)
C11 C12 H12 119.6
C11 C12 C13 120.8(4)
C13 C12 H12 119.6
C12 C13 H13 119.8
C14 C13 C12 120.4(4)
C14 C13 H13 119.8
C13 C14 H14 120.3
C13 C14 C15 119.4(4)
C15 C14 H14 120.3
C14 C15 H15 119.7
C14 C15 C16 120.5(4)
C16 C15 H15 119.7
C11 C16 H16 120.0
C15 C16 C11 120.1(4)
C15 C16 H16 120.0
C18 C17 P1 118.1(3)
C22 C17 P1 122.4(3)
C22 C17 C18 119.2(3)
C17 C18 H18 119.8
C19 C18 C17 120.4(4)
C19 C18 H18 119.8
C18 C19 H19 119.7
C18 C19 C20 120.5(4)
C20 C19 H19 119.7
C19 C20 H20 120.1
C19 C20 C21 119.8(4)
C21 C20 H20 120.1
C20 C21 H21 120.0
C20 C21 C22 120.0(4)
C22 C21 H21 120.0
C17 C22 C21 120.2(3)
C17 C22 H22 119.9
C21 C22 H22 119.9
O1 C23 Re1 178.3(4)
O2 C24 Re1 179.4(4)
O3 C25 Re1 179.1(4)
O4 C26 Re1 177.3(3)
C29 Re2 P2 79.49(10)
C49 Re2 P2 169.92(13)
C49 Re2 C29 91.43(16)
C49 Re2 C50 93.34(17)
C49 Re2 C51 94.06(17)
C49 Re2 C52 89.16(17)
C50 Re2 P2 90.40(10)
C50 Re2 C29 85.97(14)
C51 Re2 P2 95.22(12)
C51 Re2 C29 174.03(15)
C51 Re2 C50 91.35(16)
C51 Re2 C52 93.82(18)
C52 Re2 P2 86.28(12)
C52 Re2 C29 88.62(16)
C52 Re2 C50 174.09(16)
C27 P2 Re2 104.23(12)
C27 P2 C37 108.06(16)
C27 P2 C43 105.14(16)
C37 P2 Re2 114.48(12)
C43 P2 Re2 120.44(11)
C43 P2 C37 103.69(16)
C28 C27 P2 115.0(3)
C36 C27 P2 123.2(3)
C36 C27 C28 121.9(3)
C27 C28 C29 121.3(3)
C27 C28 C33 117.4(3)
C33 C28 C29 121.3(3)
C28 C29 Re2 119.5(2)
C30 C29 Re2 124.8(3)
C30 C29 C28 115.7(3)
C29 C30 H30 118.3
C29 C30 C31 123.5(4)
C31 C30 H30 118.3
C30 C31 H31 119.7
C32 C31 C30 120.6(4)
C32 C31 H31 119.7
C31 C32 H32 119.9
C31 C32 C33 120.1(4)
C33 C32 H32 119.9
C32 C33 C28 118.8(4)
C32 C33 C34 122.3(3)
C34 C33 C28 118.9(3)
C33 C34 H34 119.0
C35 C34 C33 122.0(3)
C35 C34 H34 119.0
C34 C35 H35 120.2
C34 C35 C36 119.5(4)
C36 C35 H35 120.2
C27 C36 C35 120.3(3)
C27 C36 H36 119.9
C35 C36 H36 119.9
C38 C37 P2 123.5(3)
C38 C37 C42 119.4(3)
C42 C37 P2 117.1(3)
C37 C38 H38 120.2
C39 C38 C37 119.7(4)
C39 C38 H38 120.2
C38 C39 H39 119.8
C40 C39 C38 120.4(4)
C40 C39 H39 119.8
C39 C40 H40 119.8
C39 C40 C41 120.5(4)
C41 C40 H40 119.8
C40 C41 H41 120.1
C40 C41 C42 119.9(4)
C42 C41 H41 120.1
C37 C42 H42 119.9
C41 C42 C37 120.1(4)
C41 C42 H42 119.9
C44 C43 P2 118.9(3)
C44 C43 C48 119.0(3)
C48 C43 P2 122.1(3)
C43 C44 H44 119.9
C45 C44 C43 120.3(4)
C45 C44 H44 119.9
C44 C45 H45 119.8
C46 C45 C44 120.4(4)
C46 C45 H45 119.8
C45 C46 H46 120.2
C45 C46 C47 119.7(3)
C47 C46 H46 120.2
C46 C47 H47 119.8
C48 C47 C46 120.4(4)
C48 C47 H47 119.8
C43 C48 H48 119.9
C47 C48 C43 120.2(4)
C47 C48 H48 119.9
O5 C49 Re2 177.9(4)
O6 C50 Re2 178.7(3)
O7 C51 Re2 178.5(4)
O8 C52 Re2 178.4(4)

loop_
_geom_bond_atom_site_label_1
_geom_bond_atom_site_label_2
_geom_bond_distance
Re1 P1 2.4413(9)
Re1 C3 2.215(3)
Re1 C23 1.987(4)
Re1 C24 1.960(4)
Re1 C25 1.969(4)
Re1 C26 2.003(4)
P1 C1 1.812(3)
P1 C11 1.830(4)
P1 C17 1.829(3)
O1 C23 1.138(5)
O2 C24 1.135(5)
O3 C25 1.132(5)
O4 C26 1.126(5)
C1 C2 1.416(5)
C1 C10 1.378(5)
C2 C3 1.435(5)
C2 C7 1.431(5)
C3 C4 1.385(5)
C4 H4 0.9300
C4 C5 1.415(5)
C5 H5 0.9300
C5 C6 1.359(6)
C6 H6 0.9300
C6 C7 1.420(5)
C7 C8 1.413(5)
C8 H8 0.9300
C8 C9 1.359(6)
C9 H9 0.9300
C9 C10 1.407(5)
C10 H10 0.9300
C11 C12 1.377(6)
C11 C16 1.390(5)
C12 H12 0.9300
C12 C13 1.389(6)
C13 H13 0.9300
C13 C14 1.369(7)
C14 H14 0.9300
C14 C15 1.380(7)
C15 H15 0.9300
C15 C16 1.389(5)
C16 H16 0.9300
C17 C18 1.399(5)
C17 C22 1.390(5)
C18 H18 0.9300
C18 C19 1.376(6)
C19 H19 0.9300
C19 C20 1.382(6)
C20 H20 0.9300
C20 C21 1.389(6)
C21 H21 0.9300
C21 C22 1.393(5)
C22 H22 0.9300
Re2 P2 2.4185(8)
Re2 C29 2.215(4)
Re2 C49 1.960(4)
Re2 C50 2.001(4)
Re2 C51 1.973(4)
Re2 C52 1.994(4)
P2 C27 1.808(3)
P2 C37 1.827(3)
P2 C43 1.822(3)
O5 C49 1.138(5)
O6 C50 1.127(5)
O7 C51 1.132(5)
O8 C52 1.128(5)
C27 C28 1.424(5)
C27 C36 1.374(5)
C28 C29 1.445(5)
C28 C33 1.434(5)
C29 C30 1.380(5)
C30 H30 0.9300
C30 C31 1.414(6)
C31 H31 0.9300
C31 C32 1.356(7)
C32 H32 0.9300
C32 C33 1.417(5)
C33 C34 1.419(6)
C34 H34 0.9300
C34 C35 1.364(6)
C35 H35 0.9300
C35 C36 1.411(5)
C36 H36 0.9300
C37 C38 1.393(5)
C37 C42 1.401(5)
C38 H38 0.9300
C38 C39 1.391(6)
C39 H39 0.9300
C39 C40 1.375(7)
C40 H40 0.9300
C40 C41 1.382(7)
C41 H41 0.9300
C41 C42 1.384(6)
C42 H42 0.9300
C43 C44 1.392(5)
C43 C48 1.403(5)
C44 H44 0.9300
C44 C45 1.392(5)
C45 H45 0.9300
C45 C46 1.382(6)
C46 H46 0.9300
C46 C47 1.389(6)
C47 H47 0.9300
C47 C48 1.382(5)
C48 H48 0.9300

loop_
_geom_torsion_atom_site_label_1
_geom_torsion_atom_site_label_2
_geom_torsion_atom_site_label_3
_geom_torsion_atom_site_label_4
_geom_torsion
Re1 P1 C1 C2 6.2(3)
Re1 P1 C1 C10 -173.7(3)
Re1 P1 C11 C12 31.0(4)
Re1 P1 C11 C16 -154.1(2)
Re1 P1 C17 C18 63.7(3)
Re1 P1 C17 C22 -109.6(3)
Re1 C3 C4 C5 -179.2(3)
P1 C1 C2 C3 -4.1(4)
P1 C1 C2 C7 178.5(2)
P1 C1 C10 C9 -178.4(3)
P1 C11 C12 C13 174.6(4)
P1 C11 C16 C15 -173.8(3)
P1 C17 C18 C19 -173.6(3)
P1 C17 C22 C21 172.7(3)
C1 P1 C11 C12 -87.2(3)
C1 P1 C11 C16 87.6(3)
C1 P1 C17 C18 175.9(3)
C1 P1 C17 C22 2.6(3)
C1 C2 C3 Re1 -0.9(4)
C1 C2 C3 C4 179.9(3)
C1 C2 C7 C6 -179.3(3)
C1 C2 C7 C8 0.3(5)
C2 C1 C10 C9 1.7(6)
C2 C3 C4 C5 0.0(5)
C2 C7 C8 C9 0.8(5)
C3 C2 C7 C6 3.3(5)
C3 C2 C7 C8 -177.1(3)
C3 C4 C5 C6 2.4(6)
C4 C5 C6 C7 -1.9(5)
C5 C6 C7 C2 -0.9(5)
C5 C6 C7 C8 179.5(3)
C6 C7 C8 C9 -179.5(3)
C7 C2 C3 Re1 176.4(2)
C7 C2 C3 C4 -2.8(5)
C7 C8 C9 C10 -0.8(6)
C8 C9 C10 C1 -0.5(6)
C10 C1 C2 C3 175.8(3)
C10 C1 C2 C7 -1.6(5)
C11 P1 C1 C2 138.4(3)
C11 P1 C1 C10 -41.5(3)
C11 P1 C17 C18 -74.2(3)
C11 P1 C17 C22 112.4(3)
C11 C12 C13 C14 -0.2(8)
C12 C11 C16 C15 1.1(6)
C12 C13 C14 C15 -0.1(8)
C13 C14 C15 C16 0.9(7)
C14 C15 C16 C11 -1.4(6)
C16 C11 C12 C13 -0.3(7)
C17 P1 C1 C2 -111.5(3)
C17 P1 C1 C10 68.6(3)
C17 P1 C11 C12 161.4(3)
C17 P1 C11 C16 -23.8(3)
C17 C18 C19 C20 1.1(6)
C18 C17 C22 C21 -0.6(5)
C18 C19 C20 C21 -1.5(7)
C19 C20 C21 C22 0.9(6)
C20 C21 C22 C17 0.2(6)
C22 C17 C18 C19 0.0(6)
Re2 P2 C27 C28 4.2(3)
Re2 P2 C27 C36 -176.0(3)
Re2 P2 C37 C38 -125.1(3)
Re2 P2 C37 C42 55.7(3)
Re2 P2 C43 C44 69.7(3)
Re2 P2 C43 C48 -108.3(3)
Re2 C29 C30 C31 -174.0(3)
P2 C27 C28 C29 0.6(4)
P2 C27 C28 C33 -179.8(2)
P2 C27 C36 C35 -178.9(3)
P2 C37 C38 C39 -176.9(3)
P2 C37 C42 C41 176.5(3)
P2 C43 C44 C45 -178.7(3)
P2 C43 C48 C47 178.0(3)
C27 P2 C37 C38 -9.5(4)
C27 P2 C37 C42 171.4(3)
C27 P2 C43 C44 -47.3(3)
C27 P2 C43 C48 134.6(3)
C27 C28 C29 Re2 -6.1(4)
C27 C28 C29 C30 176.9(3)
C27 C28 C33 C32 -179.2(3)
C27 C28 C33 C34 -0.7(5)
C28 C27 C36 C35 0.8(5)
C28 C29 C30 C31 2.7(6)
C28 C33 C34 C35 -0.3(6)
C29 C28 C33 C32 0.3(5)
C29 C28 C33 C34 178.9(3)
C29 C30 C31 C32 -0.4(7)
C30 C31 C32 C33 -2.0(6)
C31 C32 C33 C28 2.0(6)
C31 C32 C33 C34 -176.5(4)
C32 C33 C34 C35 178.2(4)
C33 C28 C29 Re2 174.3(2)
C33 C28 C29 C30 -2.6(5)
C33 C34 C35 C36 1.5(6)
C34 C35 C36 C27 -1.8(6)
C36 C27 C28 C29 -179.2(3)
C36 C27 C28 C33 0.4(5)
C37 P2 C27 C28 -117.9(3)
C37 P2 C27 C36 61.8(3)
C37 P2 C43 C44 -160.7(3)
C37 P2 C43 C48 21.3(3)
C37 C38 C39 C40 -0.5(6)
C38 C37 C42 C41 -2.8(6)
C38 C39 C40 C41 -0.8(7)
C39 C40 C41 C42 0.4(7)
C40 C41 C42 C37 1.4(7)
C42 C37 C38 C39 2.3(6)
C43 P2 C27 C28 131.8(3)
C43 P2 C27 C36 -48.4(3)
C43 P2 C37 C38 101.8(3)
C43 P2 C37 C42 -77.4(3)
C43 C44 C45 C46 0.4(6)
C44 C43 C48 C47 0.0(5)
C44 C45 C46 C47 0.5(6)
C45 C46 C47 C48 -1.2(6)
C46 C47 C48 C43 0.9(6)
C48 C43 C44 C45 -0.7(5)
